data_1533986
loop_
_publ_author_name
'Kolitsch, U.'
'Tillmanns, E.'

_publ_section_title
;
 The crystal structure of anthropogenic Pb2 (O H)3 (N O3) and a review of
 Pb - (O, O H) clusters and lead nitrates
;
_journal_name_full 'Mineralogical Magazine (1969-)'
_journal_page_first 79
_journal_page_last 93
_journal_volume 67
_journal_year 2003
_chemical_formula_sum 'H3 N O6 Pb2'
_chemical_name_systematic 'Pb2 (O H)3 (N O3)'
_space_group_IT_number 71
_symmetry_space_group_name_Hall '-I 2 2'
_symmetry_space_group_name_H-M 'I m m m'
_cell_angle_alpha 90
_cell_angle_beta 90
_cell_angle_gamma 90
_cell_formula_units_Z 8
_cell_length_a 8.314
_cell_length_b 8.545
_cell_length_c 17.21
_cell_volume 1222.652
_citation_journal_id_ASTM MNLMBB
_cod_data_source_file Kolitsch_MNLMBB_2003_510.cif
_cod_data_source_block H3N1O6Pb2
_cod_original_formula_sum 'H3 N1 O6 Pb2'
_cod_database_code 1533986

loop_
_symmetry_equiv_pos_as_xyz
x,y,z
-x,-y,z
x,-y,-z
-x,y,-z
-x,-y,-z
x,y,-z
-x,y,z
x,-y,z
x+1/2,y+1/2,z+1/2
-x+1/2,-y+1/2,z+1/2
x+1/2,-y+1/2,-z+1/2
-x+1/2,y+1/2,-z+1/2
-x+1/2,-y+1/2,-z+1/2
x+1/2,y+1/2,-z+1/2
-x+1/2,y+1/2,z+1/2
x+1/2,-y+1/2,z+1/2

loop_
_atom_site_label
_atom_site_type_symbol
_atom_site_fract_x
_atom_site_fract_y
_atom_site_fract_z
_atom_site_occupancy
_atom_site_U_iso_or_equiv
N2 N+5 0 0.5 0.2789 1 0.0
Pb1 Pb+2 0.75799 0.23782 0.376017 1 0.0
O6 O-2 0.6675 0 0.4197 1 0.0
O5 O-2 0 0.1592 0.4231 1 0.0
N1 N+5 0.5 0.5 0.272 1 0.0
O4 O-2 0 0.5 0.353 1 0.0
O2 O-2 0.5 0.5 0.3451 1 0.0
O1 O-2 0.369 0.5 0.236 1 0.0
O7 O-2 0.6891 0.3277 0.5 1 0.0
O3 O-2 0 0.374 0.244 1 0.0
